data_1528776
loop_
_publ_author_name
'Oswald, H.R.'
'Wampetich, M.J.'

_publ_section_title
;
 Die Kristallstrukturen von Mn5 O8 und Cd2 Mn3 O8
;
_journal_name_full 'Helvetica Chimica Acta'
_journal_page_first 2023
_journal_page_last 2034
_journal_volume 50
_journal_year 1967
_chemical_formula_sum 'Cd2 Mn3 O8'
_space_group_IT_number 12
_symmetry_space_group_name_Hall '-C 2y'
_symmetry_space_group_name_H-M 'C 1 2/m 1'
_cell_angle_alpha 90
_cell_angle_beta 109.51
_cell_angle_gamma 90
_cell_formula_units_Z 2
_cell_length_a 10.806
_cell_length_b 5.808
_cell_length_c 4.932
_cell_volume 291.766
_citation_journal_id_ASTM HCACAV
_cod_data_source_file Oswald_HCACAV_1967_389.cif
_cod_data_source_block Cd2Mn3O8
_cod_original_cell_volume 291.7658
_cod_database_code 1528776

loop_
_symmetry_equiv_pos_as_xyz
x,y,z
-x,y,-z
-x,-y,-z
x,-y,z
x+1/2,y+1/2,z
-x+1/2,y+1/2,-z
-x+1/2,-y+1/2,-z
x+1/2,-y+1/2,z

loop_
_atom_site_label
_atom_site_type_symbol
_atom_site_fract_x
_atom_site_fract_y
_atom_site_fract_z
_atom_site_occupancy
_atom_site_U_iso_or_equiv
Mn2 Mn+4 0 0.261 0 1 0.0
O2 O-2 0.082 0 0.899 1 0.0
Mn1 Mn+4 0 0 0.5 1 0.0
O1 O-2 0.091 0.233 0.39 1 0.0
Cd1 Cd+2 0.7202 0 0.657 1 0.0
O3 O-2 0.601 0 0.934 1 0.0
